data_2238422
loop_
_publ_author_name
'Spandana, H. S.'
'Foro, Sabine'
'Gowda, B. Thimme'

_publ_section_title
;
 Poly[\m-aqua-\m-(<i>N</i>,4-dichloro-2-methylbenzenesulfonamidato)-potassium]
;
_journal_coeditor_code SJ5326
_journal_issue 8
_journal_name_full 'Acta Crystallographica Section E'
_journal_page_first m426
_journal_paper_doi 10.1107/S1600536813015845
_journal_volume 69
_journal_year 2013
_chemical_formula_iupac '[K (C7 H6 Cl2 N O2 S) (H2 O)]'
_chemical_formula_moiety 'C7 H8 Cl2 K N O3 S'
_chemical_formula_sum 'C7 H8 Cl2 K N O3 S'
_chemical_formula_weight 296.20
_chemical_name_systematic
;
Poly[\m-aqua-\m-(<i>N</i>,4-dichloro-2-methylbenzenesulfonamidato)-potassium]
;
_space_group_IT_number 14
_symmetry_cell_setting monoclinic
_symmetry_space_group_name_Hall '-P 2ybc'
_symmetry_space_group_name_H-M 'P 1 21/c 1'
_atom_sites_solution_hydrogens geom
_atom_sites_solution_primary direct
_atom_sites_solution_secondary difmap
_audit_creation_method SHELXL-97
_cell_angle_alpha 90.00
_cell_angle_beta 100.627(7)
_cell_angle_gamma 90.00
_cell_formula_units_Z 4
_cell_length_a 15.1900(10)
_cell_length_b 11.3138(9)
_cell_length_c 6.7200(5)
_cell_measurement_reflns_used 2383
_cell_measurement_temperature 293(2)
_cell_measurement_theta_max 27.79
_cell_measurement_theta_min 3.08
_cell_volume 1135.07(15)
_computing_cell_refinement
;
CrysAlis RED (Oxford Diffraction, 2009)
;
_computing_data_collection
;
CrysAlis CCD (Oxford Diffraction, 2009)
;
_computing_data_reduction
;
CrysAlis RED (Oxford Diffraction, 2009)
;
_computing_molecular_graphics 'PLATON (Spek, 2009)'
_computing_publication_material 'SHELXL97 (Sheldrick, 2008)'
_computing_structure_refinement 'SHELXL97 (Sheldrick, 2008)'
_computing_structure_solution 'SHELXS97 (Sheldrick, 2008)'
_diffrn_ambient_temperature 293(2)
_diffrn_measured_fraction_theta_full 0.990
_diffrn_measured_fraction_theta_max 0.990
_diffrn_measurement_device_type
;
Oxford Diffraction Xcalibur diffractometer
with a Sapphire CCD detector
;
_diffrn_measurement_method
;
Rotation method data acquisition using omega scans
;
_diffrn_radiation_monochromator graphite
_diffrn_radiation_source 'fine-focus sealed tube'
_diffrn_radiation_type MoK\a
_diffrn_radiation_wavelength 0.71073
_diffrn_reflns_av_R_equivalents 0.0218
_diffrn_reflns_av_sigmaI/netI 0.0213
_diffrn_reflns_limit_h_max 16
_diffrn_reflns_limit_h_min -18
_diffrn_reflns_limit_k_max 6
_diffrn_reflns_limit_k_min -14
_diffrn_reflns_limit_l_max 8
_diffrn_reflns_limit_l_min -3
_diffrn_reflns_number 4588
_diffrn_reflns_theta_full 26.37
_diffrn_reflns_theta_max 26.37
_diffrn_reflns_theta_min 3.08
_diffrn_standards_decay_% 0
_exptl_absorpt_coefficient_mu 1.107
_exptl_absorpt_correction_T_max 0.9366
_exptl_absorpt_correction_T_min 0.6416
_exptl_absorpt_correction_type multi-scan
_exptl_absorpt_process_details
;
(CrysAlis RED; Oxford Diffraction, 2009)
;
_exptl_crystal_colour colourless
_exptl_crystal_density_diffrn 1.733
_exptl_crystal_density_method 'not measured'
_exptl_crystal_description plate
_exptl_crystal_F_000 600
_exptl_crystal_size_max 0.44
_exptl_crystal_size_mid 0.28
_exptl_crystal_size_min 0.06
_refine_diff_density_max 0.963
_refine_diff_density_min -0.448
_refine_ls_extinction_method none
_refine_ls_goodness_of_fit_ref 1.281
_refine_ls_hydrogen_treatment mixed
_refine_ls_matrix_type full
_refine_ls_number_parameters 144
_refine_ls_number_reflns 2297
_refine_ls_number_restraints 3
_refine_ls_restrained_S_all 1.281
_refine_ls_R_factor_all 0.0836
_refine_ls_R_factor_gt 0.0759
_refine_ls_shift/su_max 0.002
_refine_ls_shift/su_mean 0.000
_refine_ls_structure_factor_coef Fsqd
_refine_ls_weighting_details 'calc w=1/[\s^2^(Fo^2^)+(0.0345P)^2^+9.1024P] where P=(Fo^2^+2Fc^2^)/3'
_refine_ls_weighting_scheme calc
_refine_ls_wR_factor_gt 0.1894
_refine_ls_wR_factor_ref 0.1933
_reflns_number_gt 2043
_reflns_number_total 2297
_reflns_threshold_expression I>2\s(I)
_cod_data_source_file sj5326.cif
_cod_data_source_block I
_cod_original_cell_volume 1135.07(14)
_cod_original_sg_symbol_H-M 'P 21/c'
_cod_database_code 2238422
_cod_database_fobs_code 2238422

loop_
_symmetry_equiv_pos_as_xyz
'x, y, z'
'-x, y+1/2, -z+1/2'
'-x, -y, -z'
'x, -y-1/2, z-1/2'

loop_
_atom_site_type_symbol
_atom_site_label
_atom_site_fract_x
_atom_site_fract_y
_atom_site_fract_z
_atom_site_U_iso_or_equiv
_atom_site_adp_type
_atom_site_calc_flag
_atom_site_refinement_flags
_atom_site_occupancy
_atom_site_symmetry_multiplicity
C C1 0.2356(4) 0.4297(6) 0.1358(9) 0.0268(13) Uani d . 1 1
C C2 0.1902(4) 0.5272(6) 0.1947(9) 0.0303(13) Uani d . 1 1
C C3 0.1045(5) 0.5082(8) 0.2363(10) 0.0404(17) Uani d . 1 1
H H3 0.0720 0.5711 0.2749 0.049 Uiso calc R 1 1
C C4 0.0680(5) 0.3960(8) 0.2203(11) 0.0441(18) Uani d . 1 1
C C5 0.1126(5) 0.3003(8) 0.1652(12) 0.0482(19) Uani d . 1 1
H H5 0.0870 0.2254 0.1570 0.058 Uiso calc R 1 1
C C6 0.1975(5) 0.3183(7) 0.1216(10) 0.0378(15) Uani d . 1 1
H H6 0.2291 0.2547 0.0824 0.045 Uiso calc R 1 1
C C7 0.2269(5) 0.6544(6) 0.2104(11) 0.0364(15) Uani d . 1 1
H H7A 0.2240 0.6863 0.0769 0.055 Uiso calc R 1 1
H H7B 0.2880 0.6539 0.2803 0.055 Uiso calc R 1 1
H H7C 0.1916 0.7024 0.2837 0.055 Uiso calc R 1 1
N N1 0.3485(4) 0.5488(5) -0.0738(9) 0.0372(13) Uani d . 1 1
O O1 0.4057(3) 0.4798(5) 0.2621(7) 0.0413(12) Uani d . 1 1
O O2 0.3645(3) 0.3298(4) -0.0029(7) 0.0388(11) Uani d . 1 1
O O3 0.5671(4) 0.2308(6) -0.0773(10) 0.0545(15) Uani d D 1 1
H H31 0.595(5) 0.292(5) -0.027(13) 0.065 Uiso d D 1 1
H H32 0.598(5) 0.197(7) -0.153(12) 0.065 Uiso d D 1 1
K K1 0.44984(10) 0.36919(13) -0.3505(2) 0.0356(4) Uani d . 1 1
Cl Cl1 0.27213(14) 0.52161(18) -0.3006(3) 0.0476(5) Uani d . 1 1
Cl Cl2 -0.03915(14) 0.3782(3) 0.2755(4) 0.0797(9) Uani d . 1 1
S S1 0.34542(10) 0.44325(14) 0.0788(2) 0.0283(4) Uani d . 1 1

loop_
_atom_site_aniso_label
_atom_site_aniso_U_11
_atom_site_aniso_U_22
_atom_site_aniso_U_33
_atom_site_aniso_U_12
_atom_site_aniso_U_13
_atom_site_aniso_U_23
C1 0.023(3) 0.033(3) 0.023(3) 0.000(2) 0.002(2) 0.002(2)
C2 0.029(3) 0.038(4) 0.024(3) 0.005(3) 0.005(2) 0.000(3)
C3 0.029(3) 0.064(5) 0.030(3) 0.006(3) 0.009(3) 0.002(3)
C4 0.027(3) 0.074(6) 0.032(4) -0.005(4) 0.007(3) 0.009(4)
C5 0.048(4) 0.051(5) 0.047(4) -0.023(4) 0.013(3) -0.001(4)
C6 0.041(4) 0.042(4) 0.032(3) -0.006(3) 0.011(3) -0.003(3)
C7 0.034(3) 0.037(4) 0.041(4) 0.008(3) 0.012(3) -0.008(3)
N1 0.036(3) 0.038(3) 0.039(3) -0.001(2) 0.011(2) 0.004(3)
O1 0.028(2) 0.056(3) 0.038(3) -0.006(2) -0.001(2) -0.002(2)
O2 0.042(3) 0.033(3) 0.043(3) 0.007(2) 0.014(2) 0.003(2)
O3 0.040(3) 0.056(4) 0.071(4) 0.001(3) 0.018(3) 0.013(3)
K1 0.0345(8) 0.0377(8) 0.0359(8) -0.0039(6) 0.0101(6) -0.0011(6)
Cl1 0.0538(11) 0.0549(12) 0.0336(9) 0.0095(9) 0.0067(8) 0.0111(8)
Cl2 0.0338(10) 0.143(3) 0.0643(15) -0.0190(13) 0.0154(10) 0.0122(16)
S1 0.0245(7) 0.0323(8) 0.0287(8) 0.0019(6) 0.0061(6) 0.0014(6)

loop_
_atom_type_symbol
_atom_type_description
_atom_type_scat_dispersion_real
_atom_type_scat_dispersion_imag
_atom_type_scat_source
C C 0.0033 0.0016 'International Tables Vol C Tables 4.2.6.8 and 6.1.1.4'
H H 0.0000 0.0000 'International Tables Vol C Tables 4.2.6.8 and 6.1.1.4'
N N 0.0061 0.0033 'International Tables Vol C Tables 4.2.6.8 and 6.1.1.4'
O O 0.0106 0.0060 'International Tables Vol C Tables 4.2.6.8 and 6.1.1.4'
K K 0.2009 0.2494 'International Tables Vol C Tables 4.2.6.8 and 6.1.1.4'
Cl Cl 0.1484 0.1585 'International Tables Vol C Tables 4.2.6.8 and 6.1.1.4'
S S 0.1246 0.1234 'International Tables Vol C Tables 4.2.6.8 and 6.1.1.4'

loop_
_geom_angle_atom_site_label_1
_geom_angle_atom_site_label_2
_geom_angle_atom_site_label_3
_geom_angle_site_symmetry_1
_geom_angle_site_symmetry_3
_geom_angle
C6 C1 C2 . . 121.2(6)
C6 C1 S1 . . 117.4(5)
C2 C1 S1 . . 121.5(5)
C1 C2 C3 . . 117.5(6)
C1 C2 C7 . . 124.5(6)
C3 C2 C7 . . 118.0(6)
C4 C3 C2 . . 120.1(7)
C4 C3 H3 . . 120.0
C2 C3 H3 . . 120.0
C5 C4 C3 . . 122.6(6)
C5 C4 Cl2 . . 119.6(6)
C3 C4 Cl2 . . 117.8(6)
C4 C5 C6 . . 117.8(7)
C4 C5 H5 . . 121.1
C6 C5 H5 . . 121.1
C1 C6 C5 . . 120.8(7)
C1 C6 H6 . . 119.6
C5 C6 H6 . . 119.6
C2 C7 H7A . . 109.5
C2 C7 H7B . . 109.5
H7A C7 H7B . . 109.5
C2 C7 H7C . . 109.5
H7A C7 H7C . . 109.5
H7B C7 H7C . . 109.5
S1 N1 Cl1 . . 109.6(3)
S1 N1 K1 . . 88.5(2)
Cl1 N1 K1 . . 73.0(2)
S1 O1 K1 . 3_665 135.3(3)
S1 O1 K1 . 1_556 130.8(3)
K1 O1 K1 3_665 1_556 91.79(14)
S1 O2 K1 . 4_566 135.3(3)
S1 O2 K1 . . 108.6(2)
K1 O2 K1 4_566 . 100.27(15)
K1 O3 K1 4_566 . 101.11(18)
K1 O3 H31 4_566 . 116(6)
K1 O3 H31 . . 91(7)
K1 O3 H32 4_566 . 129(6)
K1 O3 H32 . . 103(7)
H31 O3 H32 . . 108(3)
O2 K1 O1 4_565 3_665 154.73(16)
O2 K1 O3 4_565 4_565 76.41(16)
O1 K1 O3 3_665 4_565 78.81(17)
O2 K1 O3 4_565 . 89.17(18)
O1 K1 O3 3_665 . 79.62(17)
O3 K1 O3 4_565 . 74.78(11)
O2 K1 O1 4_565 1_554 90.22(15)
O1 K1 O1 3_665 1_554 88.21(14)
O3 K1 O1 4_565 1_554 75.28(18)
O3 K1 O1 . 1_554 149.33(17)
O2 K1 O2 4_565 . 85.58(13)
O1 K1 O2 3_665 . 112.15(15)
O3 K1 O2 4_565 . 143.26(18)
O3 K1 O2 . . 73.18(16)
O1 K1 O2 1_554 . 137.32(15)
O2 K1 Cl1 4_565 . 97.50(12)
O1 K1 Cl1 3_665 . 106.88(13)
O3 K1 Cl1 4_565 . 153.12(15)
O3 K1 Cl1 . . 131.81(14)
O1 K1 Cl1 1_554 . 78.62(11)
O2 K1 Cl1 . . 59.99(10)
O2 K1 N1 4_565 . 118.84(15)
O1 K1 N1 3_665 . 86.17(15)
O3 K1 N1 4_565 . 164.53(17)
O3 K1 N1 . . 106.30(18)
O1 K1 N1 1_554 . 100.78(15)
O2 K1 N1 . . 47.31(14)
Cl1 K1 N1 . . 31.03(11)
O2 K1 H31 4_565 . 105.9(7)
O1 K1 H31 3_665 . 64.2(10)
O3 K1 H31 4_565 . 79.3(15)
O3 K1 H31 . . 16.8(7)
O1 K1 H31 1_554 . 145.6(15)
O2 K1 H31 . . 75.3(15)
Cl1 K1 H31 . . 127.2(14)
N1 K1 H31 . . 97.6(13)
O2 K1 H32 4_565 . 84.2(14)
O1 K1 H32 3_665 . 79.0(14)
O3 K1 H32 4_565 . 59.3(10)
O3 K1 H32 . . 15.5(9)
O1 K1 H32 1_554 . 134.3(10)
O2 K1 H32 . . 87.5(11)
Cl1 K1 H32 . . 147.0(10)
N1 K1 H32 . . 121.5(9)
H31 K1 H32 . . 26.1(7)
N1 Cl1 K1 . . 75.9(2)
O2 S1 O1 . . 115.8(3)
O2 S1 N1 . . 113.1(3)
O1 S1 N1 . . 104.2(3)
O2 S1 C1 . . 105.4(3)
O1 S1 C1 . . 108.1(3)
N1 S1 C1 . . 110.1(3)

loop_
_geom_bond_atom_site_label_1
_geom_bond_atom_site_label_2
_geom_bond_site_symmetry_2
_geom_bond_distance
C1 C6 . 1.383(9)
C1 C2 . 1.397(9)
C1 S1 . 1.786(6)
C2 C3 . 1.397(9)
C2 C7 . 1.540(10)
C3 C4 . 1.381(12)
C3 H3 . 0.9300
C4 C5 . 1.364(12)
C4 Cl2 . 1.747(7)
C5 C6 . 1.389(10)
C5 H5 . 0.9300
C6 H6 . 0.9300
C7 H7A . 0.9600
C7 H7B . 0.9600
C7 H7C . 0.9600
N1 S1 . 1.580(6)
N1 Cl1 . 1.763(6)
N1 K1 . 3.319(6)
O1 S1 . 1.452(5)
O1 K1 3_665 2.758(5)
O1 K1 1_556 2.855(5)
O2 S1 . 1.446(5)
O2 K1 4_566 2.703(5)
O2 K1 . 2.907(5)
O3 K1 4_566 2.789(6)
O3 K1 . 2.790(6)
O3 H31 . 0.85(2)
O3 H32 . 0.85(2)
K1 O2 4_565 2.703(5)
K1 O1 3_665 2.758(5)
K1 O3 4_565 2.789(6)
K1 O1 1_554 2.855(5)
K1 Cl1 . 3.272(2)
K1 H31 . 2.93(9)
K1 H32 . 3.09(9)

loop_
_geom_hbond_atom_site_label_D
_geom_hbond_atom_site_label_H
_geom_hbond_atom_site_label_A
_geom_hbond_site_symmetry_A
_geom_hbond_distance_DH
_geom_hbond_distance_HA
_geom_hbond_distance_DA
_geom_hbond_angle_DHA
O3 H31 N1 3_665 0.85(2) 2.06(2) 2.901(9) 173(9)
O3 H32 Cl1 2_644 0.85(2) 2.86(5) 3.603(6) 148(9)

loop_
_geom_torsion_atom_site_label_1
_geom_torsion_atom_site_label_2
_geom_torsion_atom_site_label_3
_geom_torsion_atom_site_label_4
_geom_torsion_site_symmetry_1
_geom_torsion_site_symmetry_4
_geom_torsion
C6 C1 C2 C3 . . -0.7(9)
S1 C1 C2 C3 . . -180.0(5)
C6 C1 C2 C7 . . -178.8(6)
S1 C1 C2 C7 . . 2.0(9)
C1 C2 C3 C4 . . 0.5(10)
C7 C2 C3 C4 . . 178.7(6)
C2 C3 C4 C5 . . 0.3(11)
C2 C3 C4 Cl2 . . 179.7(5)
C3 C4 C5 C6 . . -0.8(12)
Cl2 C4 C5 C6 . . 179.7(6)
C2 C1 C6 C5 . . 0.1(10)
S1 C1 C6 C5 . . 179.5(6)
C4 C5 C6 C1 . . 0.6(11)
K1 O3 K1 O2 4_566 4_565 -63.5(2)
K1 O3 K1 O1 4_566 3_665 139.3(2)
K1 O3 K1 O3 4_566 4_565 -139.6(3)
K1 O3 K1 O1 4_566 1_554 -152.5(3)
K1 O3 K1 O2 4_566 . 22.15(17)
K1 O3 K1 Cl1 4_566 . 35.9(3)
K1 O3 K1 N1 4_566 . 56.4(2)
S1 O2 K1 O2 . 4_565 -146.95(18)
K1 O2 K1 O2 4_566 4_565 67.6(2)
S1 O2 K1 O1 . 3_665 51.6(3)
K1 O2 K1 O1 4_566 3_665 -93.77(18)
S1 O2 K1 O3 . 4_565 152.9(3)
K1 O2 K1 O3 4_566 4_565 7.5(4)
S1 O2 K1 O3 . . 122.6(3)
K1 O2 K1 O3 4_566 . -22.82(18)
S1 O2 K1 O1 . 1_554 -61.4(4)
K1 O2 K1 O1 4_566 1_554 153.17(18)
S1 O2 K1 Cl1 . . -45.7(2)
K1 O2 K1 Cl1 4_566 . 168.94(19)
S1 O2 K1 N1 . . -10.1(2)
K1 O2 K1 N1 4_566 . -155.5(3)
S1 N1 K1 O2 . 4_565 59.9(3)
Cl1 N1 K1 O2 . 4_565 -51.2(3)
S1 N1 K1 O1 . 3_665 -116.4(2)
Cl1 N1 K1 O1 . 3_665 132.5(2)
S1 N1 K1 O3 . 4_565 -130.2(6)
Cl1 N1 K1 O3 . 4_565 118.7(7)
S1 N1 K1 O3 . . -38.4(3)
Cl1 N1 K1 O3 . . -149.5(2)
S1 N1 K1 O1 . 1_554 156.1(2)
Cl1 N1 K1 O1 . 1_554 45.1(2)
S1 N1 K1 O2 . . 8.75(19)
Cl1 N1 K1 O2 . . -102.3(3)
S1 N1 K1 Cl1 . . 111.1(3)
S1 N1 Cl1 K1 . . -82.0(3)
O2 K1 Cl1 N1 4_565 . 136.5(2)
O1 K1 Cl1 N1 3_665 . -50.2(2)
O3 K1 Cl1 N1 4_565 . -148.9(4)
O3 K1 Cl1 N1 . . 40.8(3)
O1 K1 Cl1 N1 1_554 . -134.8(2)
O2 K1 Cl1 N1 . . 56.0(2)
K1 O2 S1 O1 4_566 . 24.3(5)
K1 O2 S1 O1 . . -103.1(3)
K1 O2 S1 N1 4_566 . 144.5(4)
K1 O2 S1 N1 . . 17.1(4)
K1 O2 S1 C1 4_566 . -95.1(4)
K1 O2 S1 C1 . . 137.5(2)
K1 O1 S1 O2 3_665 . 100.4(4)
K1 O1 S1 O2 1_556 . -58.3(4)
K1 O1 S1 N1 3_665 . -24.5(5)
K1 O1 S1 N1 1_556 . 176.8(3)
K1 O1 S1 C1 3_665 . -141.7(4)
K1 O1 S1 C1 1_556 . 59.6(4)
Cl1 N1 S1 O2 . . 57.2(4)
K1 N1 S1 O2 . . -14.1(3)
Cl1 N1 S1 O1 . . -176.1(3)
K1 N1 S1 O1 . . 112.5(2)
Cl1 N1 S1 C1 . . -60.4(4)
K1 N1 S1 C1 . . -131.8(2)
C6 C1 S1 O2 . . 8.7(6)
C2 C1 S1 O2 . . -172.0(5)
C6 C1 S1 O1 . . -115.7(5)
C2 C1 S1 O1 . . 63.6(6)
C6 C1 S1 N1 . . 131.0(5)
C2 C1 S1 N1 . . -49.7(6)
